data_1569035
loop_
_publ_author_name
'Sakhapov, Ilyas F.'
'Zagidullin, Almaz A.'
'Dobrynin, Alexey B.'
'Litvinov, Igor A.'
'Yakhvarov, Dmitry G.'
'Bondarenko, Mikhail A.'
'Novikov, Alexander S.'
'Fedin, Vladimir P.'
'Adonin, Sergey A.'

_publ_section_title
;
 Crystal Structures of
 3,3&#x2032;,5,5&#x2032;-Tetrabromo-4,4&#x2032;-bipyridine and Co(II)
 Coordination Polymer Based Thereon
;
_journal_issue 4
_journal_name_full Crystals
_journal_page_first 704
_journal_paper_doi 10.3390/cryst13040704
_journal_volume 13
_journal_year 2023
_chemical_formula_moiety 'C10 H4 Br4 N2'
_chemical_formula_sum 'C10 H4 Br4 N2'
_chemical_formula_weight 471.79
_chemical_name_systematic '3,5,3',5'- tetrabromo-[4,4']bipyridine'
_space_group_crystal_system triclinic
_space_group_IT_number 2
_space_group_name_Hall '-P 1'
_space_group_name_H-M_alt 'P -1'
_atom_sites_solution_hydrogens geom
_audit_creation_method SHELXL-2018/3
_cell_angle_alpha 103.034(2)
_cell_angle_beta 96.915(2)
_cell_angle_gamma 92.460(2)
_cell_formula_units_Z 4
_cell_length_a 7.8725(4)
_cell_length_b 10.9122(6)
_cell_length_c 15.6053(8)
_cell_measurement_reflns_used 9113
_cell_measurement_temperature 100(2)
_cell_measurement_theta_max 33.29
_cell_measurement_theta_min 2.59
_cell_volume 1293.15(12)
_computing_cell_refinement 'Bruker SAINT'
_computing_data_collection 'Bruker APEX2'
_computing_data_reduction 'Bruker SAINT'
_computing_molecular_graphics 'Bruker SHELXTL'
_computing_publication_material 'Bruker SHELXTL'
_computing_structure_refinement 'SHELXL-2018/3 (Sheldrick, 2018)'
_computing_structure_solution 'SHELXT 2014/5 (Sheldrick, 2014)'
_diffrn_ambient_temperature 100(2)
_diffrn_measured_fraction_theta_full 0.998
_diffrn_measured_fraction_theta_max 0.998
_diffrn_measurement_device_type 'Bruker D8 QUEST'
_diffrn_measurement_method '\f and \w scans'
_diffrn_radiation_type MoK\a
_diffrn_radiation_wavelength 0.71073
_diffrn_reflns_av_R_equivalents 0.0965
_diffrn_reflns_av_unetI/netI 0.0522
_diffrn_reflns_Laue_measured_fraction_full 0.998
_diffrn_reflns_Laue_measured_fraction_max 0.998
_diffrn_reflns_limit_h_max 11
_diffrn_reflns_limit_h_min -11
_diffrn_reflns_limit_k_max 15
_diffrn_reflns_limit_k_min -15
_diffrn_reflns_limit_l_max 21
_diffrn_reflns_limit_l_min -21
_diffrn_reflns_number 57634
_diffrn_reflns_point_group_measured_fraction_full 0.998
_diffrn_reflns_point_group_measured_fraction_max 0.998
_diffrn_reflns_theta_full 25.242
_diffrn_reflns_theta_max 29.999
_diffrn_reflns_theta_min 2.076
_diffrn_source 'I\mS DIAMOND'
_exptl_absorpt_coefficient_mu 12.421
_exptl_absorpt_correction_T_max 0.7466
_exptl_absorpt_correction_T_min 0.1013
_exptl_absorpt_correction_type multi-scan
_exptl_crystal_colour colorless
_exptl_crystal_density_diffrn 2.423
_exptl_crystal_description prismatic
_exptl_crystal_F_000 872
_exptl_crystal_size_max 0.40
_exptl_crystal_size_mid 0.20
_exptl_crystal_size_min 0.15
_refine_diff_density_max 1.658
_refine_diff_density_min -1.566
_refine_diff_density_rms 0.190
_refine_ls_extinction_method none
_refine_ls_goodness_of_fit_ref 1.038
_refine_ls_hydrogen_treatment constr
_refine_ls_matrix_type full
_refine_ls_number_parameters 289
_refine_ls_number_reflns 7528
_refine_ls_number_restraints 0
_refine_ls_restrained_S_all 1.038
_refine_ls_R_factor_all 0.0551
_refine_ls_R_factor_gt 0.0417
_refine_ls_shift/su_max 0.001
_refine_ls_shift/su_mean 0.000
_refine_ls_structure_factor_coef Fsqd
_refine_ls_weighting_details 'w=1/[\s^2^(Fo^2^)+(0.0485P)^2^+3.4364P] where P=(Fo^2^+2Fc^2^)/3'
_refine_ls_weighting_scheme calc
_refine_ls_wR_factor_gt 0.1003
_refine_ls_wR_factor_ref 0.1069
_reflns_Friedel_coverage 0.000
_reflns_number_gt 6176
_reflns_number_total 7528
_reflns_threshold_expression 'I > 2\s(I)'
_cod_data_source_file 1.cif
_cod_data_source_block shelx
_cod_database_code 1569035
_shelx_shelxl_version_number 2018/3
_shelx_space_group_comment
;
The symmetry employed for this shelxl refinement is uniquely defined
by the following loop, which should always be used as a source of
symmetry information in preference to the above space-group names.
They are only intended as comments.
;

loop_
_space_group_symop_operation_xyz
'x, y, z'
'-x, -y, -z'

loop_
_atom_site_label
_atom_site_type_symbol
_atom_site_fract_x
_atom_site_fract_y
_atom_site_fract_z
_atom_site_U_iso_or_equiv
_atom_site_adp_type
_atom_site_occupancy
_atom_site_site_symmetry_order
_atom_site_calc_flag
_atom_site_refinement_flags_posn
_atom_site_refinement_flags_adp
_atom_site_refinement_flags_occupancy
_atom_site_disorder_assembly
_atom_site_disorder_group
C1A C 0.1348(5) 0.8259(4) 0.8335(3) 0.0147(7) Uani 1 1 d . . . . .
C1B C 0.2820(5) 0.2439(4) 0.6988(3) 0.0161(7) Uani 1 1 d . . . . .
C2A C 0.1269(5) 0.9498(4) 0.8820(3) 0.0192(8) Uani 1 1 d . . . . .
C2B C 0.3906(5) 0.2349(4) 0.7739(3) 0.0168(8) Uani 1 1 d . . . . .
C3A C 0.0116(6) 1.0283(4) 0.8524(3) 0.0237(9) Uani 1 1 d . . . . .
H3A H 0.008850 1.111375 0.887522 0.028 Uiso 1 1 calc R U . . .
C3B C 0.3392(6) 0.2719(4) 0.8573(3) 0.0209(8) Uani 1 1 d . . . . .
H3B H 0.415009 0.263721 0.907578 0.025 Uiso 1 1 calc R U . . .
N4A N -0.0954(5) 0.9930(4) 0.7773(3) 0.0242(8) Uani 1 1 d . . . . .
N4B N 0.1872(5) 0.3188(4) 0.8700(3) 0.0232(8) Uani 1 1 d . . . . .
C5A C -0.0921(5) 0.8744(5) 0.7310(3) 0.0231(9) Uani 1 1 d . . . . .
H5A H -0.169861 0.846310 0.677920 0.028 Uiso 1 1 calc R U . . .
C5B C 0.0812(6) 0.3278(4) 0.7982(3) 0.0238(9) Uani 1 1 d . . . . .
H5B H -0.026884 0.361214 0.805934 0.029 Uiso 1 1 calc R U . . .
C6A C 0.0195(5) 0.7902(4) 0.7566(3) 0.0186(8) Uani 1 1 d . . . . .
C6B C 0.1236(5) 0.2900(4) 0.7134(3) 0.0184(8) Uani 1 1 d . . . . .
C7A C 0.2624(5) 0.7419(4) 0.8617(3) 0.0137(7) Uani 1 1 d . . . . .
C7B C 0.3313(5) 0.2061(4) 0.6080(3) 0.0148(7) Uani 1 1 d . . . . .
C8A C 0.4208(5) 0.7317(4) 0.8299(3) 0.0156(7) Uani 1 1 d . . . . .
C8B C 0.4253(6) 0.2866(4) 0.5714(3) 0.0197(8) Uani 1 1 d . . . . .
C9A C 0.5393(5) 0.6554(4) 0.8590(3) 0.0200(8) Uani 1 1 d . . . . .
H9A H 0.646466 0.651477 0.836594 0.024 Uiso 1 1 calc R U . . .
C9B C 0.4653(6) 0.2491(4) 0.4860(3) 0.0211(9) Uani 1 1 d . . . . .
H9B H 0.529131 0.307064 0.462807 0.025 Uiso 1 1 calc R U . . .
N10A N 0.5097(5) 0.5870(4) 0.9171(2) 0.0216(7) Uani 1 1 d . . . . .
N10B N 0.4178(5) 0.1348(4) 0.4350(2) 0.0194(7) Uani 1 1 d . . . . .
C11A C 0.3587(6) 0.5925(4) 0.9469(3) 0.0186(8) Uani 1 1 d . . . . .
H11A H 0.335007 0.542695 0.987342 0.022 Uiso 1 1 calc R U . . .
C11B C 0.3264(5) 0.0548(4) 0.4683(3) 0.0172(8) Uani 1 1 d . . . . .
H11B H 0.289606 -0.026445 0.432042 0.021 Uiso 1 1 calc R U . . .
C12A C 0.2343(5) 0.6677(4) 0.9216(3) 0.0158(7) Uani 1 1 d . . . . .
C12B C 0.2832(5) 0.0861(4) 0.5541(3) 0.0145(7) Uani 1 1 d . . . . .
Br2A Br 0.27148(6) 1.01300(5) 0.98985(3) 0.02848(11) Uani 1 1 d . . . . .
Br2B Br 0.60569(5) 0.16518(4) 0.76520(3) 0.02030(10) Uani 1 1 d . . . . .
Br6A Br 0.00801(7) 0.62446(5) 0.68615(3) 0.03130(12) Uani 1 1 d . . . . .
Br6B Br -0.03959(6) 0.29927(5) 0.61581(3) 0.02662(11) Uani 1 1 d . . . . .
Br8A Br 0.47411(6) 0.82087(5) 0.74483(3) 0.02462(11) Uani 1 1 d . . . . .
Br8B Br 0.49412(7) 0.45347(4) 0.63642(3) 0.02966(12) Uani 1 1 d . . . . .
Br12 Br 0.02474(6) 0.66660(4) 0.96958(3) 0.02255(10) Uani 1 1 d . . . . .
Br13 Br 0.15949(5) -0.03315(4) 0.59671(3) 0.01921(10) Uani 1 1 d . . . . .

loop_
_atom_site_aniso_label
_atom_site_aniso_U_11
_atom_site_aniso_U_22
_atom_site_aniso_U_33
_atom_site_aniso_U_23
_atom_site_aniso_U_13
_atom_site_aniso_U_12
C1A 0.0136(17) 0.0145(18) 0.0185(18) 0.0071(15) 0.0056(14) 0.0011(14)
C1B 0.0185(19) 0.0142(18) 0.0141(18) 0.0009(14) 0.0014(15) -0.0012(14)
C2A 0.0150(18) 0.021(2) 0.023(2) 0.0087(17) 0.0015(16) -0.0002(15)
C2B 0.0163(18) 0.0162(19) 0.0184(19) 0.0047(15) 0.0040(15) -0.0022(14)
C3A 0.022(2) 0.016(2) 0.039(3) 0.0131(19) 0.0118(19) 0.0068(16)
C3B 0.025(2) 0.023(2) 0.0139(19) 0.0030(16) 0.0026(16) -0.0022(17)
N4A 0.0190(18) 0.028(2) 0.033(2) 0.0188(17) 0.0078(16) 0.0080(15)
N4B 0.0239(19) 0.0240(19) 0.0207(18) 0.0006(15) 0.0090(15) -0.0025(15)
C5A 0.0149(19) 0.032(2) 0.027(2) 0.017(2) 0.0021(17) 0.0031(17)
C5B 0.024(2) 0.019(2) 0.027(2) -0.0011(17) 0.0129(18) 0.0002(17)
C6A 0.0192(19) 0.019(2) 0.0201(19) 0.0092(16) 0.0023(16) 0.0002(15)
C6B 0.0157(18) 0.0148(18) 0.024(2) 0.0021(16) 0.0028(16) -0.0001(14)
C7A 0.0142(17) 0.0143(18) 0.0133(17) 0.0050(14) 0.0006(14) 0.0025(14)
C7B 0.0136(17) 0.0193(19) 0.0113(17) 0.0036(15) -0.0004(14) 0.0031(14)
C8A 0.0178(18) 0.0191(19) 0.0114(17) 0.0069(15) 0.0008(14) 0.0027(15)
C8B 0.023(2) 0.019(2) 0.0179(19) 0.0066(16) 0.0006(16) 0.0003(16)
C9A 0.0167(19) 0.025(2) 0.020(2) 0.0094(17) 0.0013(15) 0.0054(16)
C9B 0.025(2) 0.024(2) 0.018(2) 0.0119(17) 0.0068(17) 0.0006(17)
N10A 0.0260(19) 0.0220(19) 0.0178(17) 0.0072(15) 0.0005(14) 0.0073(15)
N10B 0.0188(17) 0.028(2) 0.0134(16) 0.0089(14) 0.0031(13) 0.0039(14)
C11A 0.025(2) 0.0169(19) 0.0150(18) 0.0065(15) 0.0016(16) 0.0051(16)
C11B 0.0172(18) 0.020(2) 0.0142(18) 0.0055(15) 0.0000(15) 0.0019(15)
C12A 0.0202(19) 0.0139(18) 0.0139(17) 0.0043(14) 0.0029(15) 0.0007(14)
C12B 0.0165(18) 0.0143(18) 0.0136(17) 0.0066(14) -0.0006(14) 0.0004(14)
Br2A 0.0281(2) 0.0234(2) 0.0294(2) -0.00044(19) -0.00194(19) 0.00291(18)
Br2B 0.01719(19) 0.0257(2) 0.0182(2) 0.00565(16) 0.00142(15) 0.00361(16)
Br6A 0.0363(3) 0.0245(2) 0.0279(2) 0.00269(19) -0.0095(2) 0.00185(19)
Br6B 0.0207(2) 0.0253(2) 0.0310(2) 0.00243(19) -0.00208(18) 0.00637(17)
Br8A 0.0197(2) 0.0336(2) 0.0288(2) 0.0210(2) 0.00860(17) 0.00488(17)
Br8B 0.0400(3) 0.0184(2) 0.0302(2) 0.00476(18) 0.0083(2) -0.00670(19)
Br12 0.0252(2) 0.0202(2) 0.0277(2) 0.01149(17) 0.01304(17) 0.00362(16)
Br13 0.0225(2) 0.0183(2) 0.01772(19) 0.00600(15) 0.00403(15) -0.00185(15)

loop_
_atom_type_symbol
_atom_type_description
_atom_type_scat_dispersion_real
_atom_type_scat_dispersion_imag
_atom_type_scat_source
C C 0.0033 0.0016 'International Tables Vol C Tables 4.2.6.8 and 6.1.1.4'
H H 0.0000 0.0000 'International Tables Vol C Tables 4.2.6.8 and 6.1.1.4'
Br Br -0.2901 2.4595 'International Tables Vol C Tables 4.2.6.8 and 6.1.1.4'
N N 0.0061 0.0033 'International Tables Vol C Tables 4.2.6.8 and 6.1.1.4'

loop_
_geom_angle_atom_site_label_1
_geom_angle_atom_site_label_2
_geom_angle_atom_site_label_3
_geom_angle
_geom_angle_site_symmetry_1
_geom_angle_site_symmetry_3
_geom_angle_publ_flag
C6A C1A C2A 115.1(4) . . ?
C6A C1A C7A 123.1(4) . . ?
C2A C1A C7A 121.8(4) . . ?
C6B C1B C2B 116.1(4) . . ?
C6B C1B C7B 121.7(4) . . ?
C2B C1B C7B 122.3(4) . . ?
C3A C2A C1A 120.8(4) . . ?
C3A C2A Br2A 118.4(4) . . ?
C1A C2A Br2A 120.8(3) . . ?
C3B C2B C1B 120.1(4) . . ?
C3B C2B Br2B 118.4(3) . . ?
C1B C2B Br2B 121.4(3) . . ?
N4A C3A C2A 123.1(4) . . ?
N4A C3A H3A 118.5 . . ?
C2A C3A H3A 118.5 . . ?
N4B C3B C2B 122.8(4) . . ?
N4B C3B H3B 118.6 . . ?
C2B C3B H3B 118.6 . . ?
C3A N4A C5A 116.9(4) . . ?
C5B N4B C3B 117.7(4) . . ?
N4A C5A C6A 123.2(4) . . ?
N4A C5A H5A 118.4 . . ?
C6A C5A H5A 118.4 . . ?
N4B C5B C6B 122.2(4) . . ?
N4B C5B H5B 118.9 . . ?
C6B C5B H5B 118.9 . . ?
C1A C6A C5A 120.8(4) . . ?
C1A C6A Br6A 120.3(3) . . ?
C5A C6A Br6A 118.9(3) . . ?
C5B C6B C1B 121.1(4) . . ?
C5B C6B Br6B 119.0(3) . . ?
C1B C6B Br6B 120.0(3) . . ?
C8A C7A C12A 115.1(4) . . ?
C8A C7A C1A 121.8(3) . . ?
C12A C7A C1A 123.1(3) . . ?
C8B C7B C12B 116.0(4) . . ?
C8B C7B C1B 122.7(4) . . ?
C12B C7B C1B 121.3(3) . . ?
C9A C8A C7A 120.8(4) . . ?
C9A C8A Br8A 119.1(3) . . ?
C7A C8A Br8A 120.1(3) . . ?
C9B C8B C7B 121.0(4) . . ?
C9B C8B Br8B 118.6(3) . . ?
C7B C8B Br8B 120.3(3) . . ?
N10A C9A C8A 122.7(4) . . ?
N10A C9A H9A 118.6 . . ?
C8A C9A H9A 118.6 . . ?
N10B C9B C8B 122.4(4) . . ?
N10B C9B H9B 118.8 . . ?
C8B C9B H9B 118.8 . . ?
C11A N10A C9A 117.8(4) . . ?
C9B N10B C11B 118.0(4) . . ?
N10A C11A C12A 122.8(4) . . ?
N10A C11A H11A 118.6 . . ?
C12A C11A H11A 118.6 . . ?
N10B C11B C12B 122.5(4) . . ?
N10B C11B H11B 118.8 . . ?
C12B C11B H11B 118.8 . . ?
C11A C12A C7A 120.8(4) . . ?
C11A C12A Br12 118.3(3) . . ?
C7A C12A Br12 121.0(3) . . ?
C11B C12B C7B 120.0(4) . . ?
C11B C12B Br13 119.8(3) . . ?
C7B C12B Br13 120.3(3) . . ?

loop_
_geom_bond_atom_site_label_1
_geom_bond_atom_site_label_2
_geom_bond_distance
_geom_bond_site_symmetry_2
_geom_bond_publ_flag
C1A C6A 1.383(6) . ?
C1A C2A 1.400(6) . ?
C1A C7A 1.483(5) . ?
C1B C6B 1.389(6) . ?
C1B C2B 1.390(6) . ?
C1B C7B 1.488(5) . ?
C2A C3A 1.384(6) . ?
C2A Br2A 1.884(4) . ?
C2B C3B 1.387(6) . ?
C2B Br2B 1.893(4) . ?
C3A N4A 1.327(7) . ?
C3A H3A 0.9500 . ?
C3B N4B 1.341(6) . ?
C3B H3B 0.9500 . ?
N4A C5A 1.336(6) . ?
N4B C5B 1.339(6) . ?
C5A C6A 1.387(6) . ?
C5A H5A 0.9500 . ?
C5B C6B 1.381(6) . ?
C5B H5B 0.9500 . ?
C6A Br6A 1.885(4) . ?
C6B Br6B 1.895(4) . ?
C7A C8A 1.396(5) . ?
C7A C12A 1.398(5) . ?
C7B C8B 1.385(5) . ?
C7B C12B 1.395(6) . ?
C8A C9A 1.380(6) . ?
C8A Br8A 1.888(4) . ?
C8B C9B 1.381(6) . ?
C8B Br8B 1.894(4) . ?
C9A N10A 1.334(5) . ?
C9A H9A 0.9500 . ?
C9B N10B 1.330(6) . ?
C9B H9B 0.9500 . ?
N10A C11A 1.326(6) . ?
N10B C11B 1.338(5) . ?
C11A C12A 1.382(6) . ?
C11A H11A 0.9500 . ?
C11B C12B 1.392(5) . ?
C11B H11B 0.9500 . ?
C12A Br12 1.892(4) . ?
C12B Br13 1.877(4) . ?
